data_4115525
loop_
_publ_author_name
'Ram Thaimattam'
'Feng Xue'
'Jagarlapudi A. R. P. Sarma'
'Thomas C. W. Mak'
'Gautam R. Desiraju'

_publ_section_title
;
 Inclusion Compounds of Tetrakis(4-nitrophenyl)methane: C-H...O Networks,
 Pseudopolymorphism, and Structural Transformations
;
_journal_name_full 'Journal of the American Chemical Society'
_journal_page_first 4432
_journal_page_last 4445
_journal_paper_doi 10.1021/ja0031826
_journal_volume 123
_journal_year 2001
_chemical_formula_sum 'C57 H39 Br N8 O17'
_chemical_formula_weight 1187.87
_chemical_name_systematic
; 
 ? 
;
_space_group_IT_number 60
_symmetry_cell_setting orthorhombic
_symmetry_space_group_name_Hall '-P 2n 2ab'
_symmetry_space_group_name_H-M 'P b c n'
_atom_sites_solution_hydrogens geom
_atom_sites_solution_primary direct
_atom_sites_solution_secondary difmap
_audit_creation_method SHELXL-97
_cell_angle_alpha 90.00
_cell_angle_beta 90.00
_cell_angle_gamma 90.00
_cell_formula_units_Z 4
_cell_length_a 18.340(2)
_cell_length_b 15.680(2)
_cell_length_c 18.216(2)
_cell_measurement_reflns_used 25
_cell_measurement_temperature 293(2)
_cell_measurement_theta_max 15
_cell_measurement_theta_min 5
_cell_volume 5238.4(11)
_computing_cell_refinement 'MSC/AFC Diffractometer Control (MSC, 1994)'
_computing_data_collection 'MSC/AFC Diffractometer Control (MSC, 1994)'
_computing_data_reduction 'MSC/AFC Diffractometer Control (MSC, 1994)'
_computing_molecular_graphics 'SHELXTL-PC (Siemens, 1990)'
_computing_structure_refinement 'SHELXL-97 (Sheldrick, 1997)'
_computing_structure_solution 'SHELXS-97 (Sheldrick, 1990)'
_diffrn_ambient_temperature 293(2)
_diffrn_measured_fraction_theta_full 0.997
_diffrn_measured_fraction_theta_max 0.997
_diffrn_measurement_device_type 'Rigaku AFC7R'
_diffrn_measurement_method '\w scan'
_diffrn_radiation_monochromator graphite
_diffrn_radiation_source
;
Rigaku RU-200 rotating-anode generator powered at 50kV and 90mA
;
_diffrn_radiation_type MoK\a
_diffrn_radiation_wavelength 0.71073
_diffrn_reflns_av_R_equivalents 0.0000
_diffrn_reflns_av_sigmaI/netI 0.1923
_diffrn_reflns_limit_h_max 22
_diffrn_reflns_limit_h_min 0
_diffrn_reflns_limit_k_max 19
_diffrn_reflns_limit_k_min 0
_diffrn_reflns_limit_l_max 22
_diffrn_reflns_limit_l_min 0
_diffrn_reflns_number 5134
_diffrn_reflns_theta_full 25.99
_diffrn_reflns_theta_max 25.99
_diffrn_reflns_theta_min 2.04
_diffrn_standards_decay_% 1.14
_diffrn_standards_interval_count 197
_diffrn_standards_number 3
_exptl_absorpt_coefficient_mu 0.870
_exptl_absorpt_correction_T_max 1.000
_exptl_absorpt_correction_T_min 0.934
_exptl_absorpt_correction_type psi-scan
_exptl_crystal_colour 'Pale yellow'
_exptl_crystal_density_diffrn 1.506
_exptl_crystal_description prism
_exptl_crystal_F_000 2432
_exptl_crystal_size_max 0.40
_exptl_crystal_size_mid 0.22
_exptl_crystal_size_min 0.19
_refine_diff_density_max 0.601
_refine_diff_density_min -0.650
_refine_diff_density_rms 0.059
_refine_ls_extinction_coef 0.0011(3)
_refine_ls_extinction_expression Fc^*^=kFc[1+0.001xFc^2^\l^3^/sin(2\q)]^-1/4^
_refine_ls_extinction_method SHELXL
_refine_ls_goodness_of_fit_ref 0.904
_refine_ls_hydrogen_treatment mixed
_refine_ls_matrix_type full
_refine_ls_number_parameters 387
_refine_ls_number_reflns 5134
_refine_ls_number_restraints 335
_refine_ls_restrained_S_all 0.904
_refine_ls_R_factor_all 0.2805
_refine_ls_R_factor_gt 0.0651
_refine_ls_shift/su_max 0.002
_refine_ls_shift/su_mean 0.000
_refine_ls_structure_factor_coef Fsqd
_refine_ls_weighting_details 'calc w=1/[\s^2^(Fo^2^)+(0.1106P)^2^+0.0000P] where P=(Fo^2^+2Fc^2^)/3'
_refine_ls_weighting_scheme calc
_refine_ls_wR_factor_gt 0.1732
_refine_ls_wR_factor_ref 0.2389
_reflns_number_gt 1581
_reflns_number_total 5134
_reflns_threshold_expression >2sigma(I)
_cod_data_source_file ja0031826_04.cif
_cod_data_source_block 4
_cod_original_cell_volume 5238.4(5)
_cod_database_code 4115525

loop_
_symmetry_equiv_pos_as_xyz
'x, y, z'
'-x+1/2, -y+1/2, z+1/2'
'-x, y, -z+1/2'
'x+1/2, -y+1/2, -z'
'-x, -y, -z'
'x-1/2, y-1/2, -z-1/2'
'x, -y, z-1/2'
'-x-1/2, y-1/2, z'

loop_
_atom_site_label
_atom_site_type_symbol
_atom_site_fract_x
_atom_site_fract_y
_atom_site_fract_z
_atom_site_U_iso_or_equiv
_atom_site_adp_type
_atom_site_occupancy
_atom_site_symmetry_multiplicity
_atom_site_calc_flag
_atom_site_refinement_flags
_atom_site_disorder_assembly
_atom_site_disorder_group
C1 C 0.2434(2) 0.1292(3) -0.0302(2) 0.0401(12) Uani 1 1 d . . .
C2 C 0.2503(2) 0.0648(3) 0.0340(2) 0.0403(11) Uani 1 1 d D . .
C3 C 0.1886(3) 0.0276(3) 0.0646(2) 0.0490(13) Uani 1 1 d D . .
H3 H 0.1427 0.0451 0.0492 0.059 Uiso 1 1 calc R . .
C4 C 0.1947(3) -0.0348(3) 0.1172(3) 0.0578(15) Uani 1 1 d D . .
H4 H 0.1531 -0.0588 0.1380 0.069 Uiso 1 1 calc R . .
C5 C 0.2626(3) -0.0612(3) 0.1387(2) 0.0506(14) Uani 1 1 d D . .
C6 C 0.3246(3) -0.0270(3) 0.1085(2) 0.0465(13) Uani 1 1 d D . .
H6 H 0.3703 -0.0461 0.1232 0.056 Uiso 1 1 calc R . .
C7 C 0.3182(3) 0.0361(3) 0.0561(2) 0.0496(13) Uani 1 1 d D . .
H7 H 0.3600 0.0596 0.0353 0.060 Uiso 1 1 calc R . .
N1 N 0.2705(2) -0.1266(2) 0.1971(2) 0.0582(12) Uani 1 1 d D . .
O1 O 0.3319(2) -0.1478(2) 0.21559(18) 0.0778(12) Uani 1 1 d D . .
O2 O 0.2152(2) -0.1550(3) 0.2246(2) 0.0872(13) Uani 1 1 d D . .
C8 C 0.3095(2) 0.1910(3) -0.0359(2) 0.0459(13) Uani 1 1 d D . .
C9 C 0.3374(2) 0.2175(3) -0.1027(2) 0.0521(14) Uani 1 1 d D . .
H9 H 0.3187 0.1945 -0.1458 0.063 Uiso 1 1 calc R . .
C10 C 0.3923(2) 0.2775(3) -0.1067(3) 0.0554(14) Uani 1 1 d D . .
H10 H 0.4106 0.2949 -0.1520 0.067 Uiso 1 1 calc R . .
C11 C 0.4194(2) 0.3109(3) -0.0429(3) 0.0520(13) Uani 1 1 d D . .
C12 C 0.3937(3) 0.2869(3) 0.0243(3) 0.0579(15) Uani 1 1 d D . .
H12 H 0.4134 0.3102 0.0669 0.069 Uiso 1 1 calc R . .
C13 C 0.3377(2) 0.2270(3) 0.0283(2) 0.0510(14) Uani 1 1 d D . .
H13 H 0.3190 0.2109 0.0737 0.061 Uiso 1 1 calc R . .
N2 N 0.4784(2) 0.3744(3) -0.0449(3) 0.0683(14) Uani 1 1 d D . .
O3 O 0.4999(2) 0.3987(3) -0.1057(2) 0.0924(14) Uani 1 1 d D . .
O4 O 0.5045(2) 0.3998(3) 0.0120(3) 0.0911(14) Uani 1 1 d D . .
C14 C 0.1794(2) 0.1925(3) -0.0216(2) 0.0409(12) Uani 1 1 d D . .
C15 C 0.1539(2) 0.2172(3) 0.0470(2) 0.0469(13) Uani 1 1 d D . .
H15 H 0.1731 0.1921 0.0891 0.056 Uiso 1 1 calc R . .
C16 C 0.1000(2) 0.2788(3) 0.0533(3) 0.0511(14) Uani 1 1 d D . .
H16 H 0.0826 0.2946 0.0992 0.061 Uiso 1 1 calc R . .
C17 C 0.0728(2) 0.3164(3) -0.0089(2) 0.0478(13) Uani 1 1 d D . .
C18 C 0.0979(2) 0.2955(3) -0.0777(3) 0.0535(14) Uani 1 1 d D . .
H18 H 0.0792 0.3222 -0.1192 0.064 Uiso 1 1 calc R . .
C19 C 0.1519(2) 0.2335(3) -0.0840(2) 0.0499(13) Uani 1 1 d D . .
H19 H 0.1699 0.2193 -0.1301 0.060 Uiso 1 1 calc R . .
N3 N 0.0145(2) 0.3805(3) -0.0024(3) 0.0585(12) Uani 1 1 d D . .
O5 O -0.0114(2) 0.3933(2) 0.0582(2) 0.0825(13) Uani 1 1 d D . .
O6 O -0.0058(2) 0.4174(2) -0.0575(2) 0.0857(13) Uani 1 1 d D . .
C20 C 0.2335(2) 0.0681(3) -0.0965(2) 0.0440(13) Uani 1 1 d D . .
C21 C 0.2946(3) 0.0276(3) -0.1259(2) 0.0512(14) Uani 1 1 d D . .
H21 H 0.3411 0.0426 -0.1100 0.061 Uiso 1 1 calc R . .
C22 C 0.2859(3) -0.0351(3) -0.1791(2) 0.0542(14) Uani 1 1 d D . .
H22 H 0.3263 -0.0627 -0.1988 0.065 Uiso 1 1 calc R . .
C23 C 0.2169(3) -0.0558(3) -0.2021(2) 0.0493(13) Uani 1 1 d D . .
C24 C 0.1558(3) -0.0187(3) -0.1718(2) 0.0544(14) Uani 1 1 d D . .
H24 H 0.1094 -0.0354 -0.1867 0.065 Uiso 1 1 calc R . .
C25 C 0.1647(2) 0.0438(3) -0.1192(2) 0.0524(14) Uani 1 1 d D . .
H25 H 0.1238 0.0698 -0.0988 0.063 Uiso 1 1 calc R . .
N4 N 0.2069(3) -0.1214(3) -0.2596(2) 0.0618(13) Uani 1 1 d D . .
O7 O 0.2621(2) -0.1497(2) -0.2892(2) 0.0858(13) Uani 1 1 d D . .
O8 O 0.1451(3) -0.1431(3) -0.27595(18) 0.0899(14) Uani 1 1 d D . .
C26 C 0.5000 0.2744(4) 0.2500 0.094(2) Uani 1 2 d SDU . .
C27 C 0.4428(3) 0.2294(4) 0.2206(3) 0.0975(18) Uani 1 1 d DU A .
H27 H 0.4038 0.2584 0.1997 0.117 Uiso 1 1 calc R . .
C28 C 0.4428(3) 0.1450(4) 0.2219(3) 0.125(2) Uani 1 1 d DU . .
H28 H 0.4028 0.1157 0.2031 0.150 Uiso 1 1 calc R A .
C29 C 0.5000 0.0998(5) 0.2500 0.132(3) Uani 1 2 d SDU . .
Br1 Br 0.5000 0.3944(4) 0.2500 0.143(3) Uani 0.30 2 d SPDU A 1
Br1' Br 0.4788(2) 0.3898(2) 0.2239(3) 0.0868(12) Uani 0.25 1 d PDU . 2
O9 O 0.5000 0.0126(4) 0.2500 0.279(6) Uani 1 2 d SDU B 1
Br1" Br 0.5000 -0.0394(5) 0.2500 0.163(3) Uani 0.20 2 d SP C 2

loop_
_atom_site_aniso_label
_atom_site_aniso_U_11
_atom_site_aniso_U_22
_atom_site_aniso_U_33
_atom_site_aniso_U_23
_atom_site_aniso_U_13
_atom_site_aniso_U_12
C1 0.041(3) 0.045(3) 0.034(2) -0.004(2) 0.001(2) 0.006(2)
C2 0.042(3) 0.043(3) 0.036(2) -0.001(2) -0.001(2) 0.003(2)
C3 0.047(3) 0.056(3) 0.044(3) 0.003(3) -0.012(2) -0.004(3)
C4 0.064(4) 0.047(3) 0.062(3) 0.006(3) 0.007(3) -0.003(3)
C5 0.072(4) 0.039(3) 0.041(3) 0.000(2) -0.002(3) 0.003(3)
C6 0.049(3) 0.046(3) 0.045(3) 0.000(2) -0.007(2) 0.010(3)
C7 0.048(3) 0.048(3) 0.053(3) 0.006(3) 0.004(2) 0.000(3)
N1 0.084(3) 0.040(3) 0.050(3) 0.003(2) 0.004(2) 0.002(2)
O1 0.092(3) 0.078(3) 0.063(2) 0.019(2) -0.011(2) 0.025(2)
O2 0.094(3) 0.076(3) 0.091(3) 0.032(2) 0.020(2) -0.009(2)
C8 0.049(3) 0.047(3) 0.042(3) 0.005(2) -0.004(2) 0.003(3)
C9 0.061(3) 0.050(3) 0.045(3) 0.004(2) -0.010(3) 0.002(3)
C10 0.054(3) 0.045(3) 0.067(4) 0.008(3) 0.002(3) -0.009(3)
C11 0.040(3) 0.043(3) 0.072(4) 0.006(3) 0.000(3) 0.002(3)
C12 0.058(3) 0.053(3) 0.063(4) -0.003(3) -0.007(3) -0.003(3)
C13 0.052(3) 0.055(3) 0.046(3) -0.002(3) -0.002(2) 0.001(3)
N2 0.054(3) 0.053(3) 0.099(4) 0.011(3) -0.010(3) -0.002(2)
O3 0.076(3) 0.100(3) 0.101(3) 0.027(3) -0.003(2) -0.022(3)
O4 0.082(3) 0.073(3) 0.119(4) -0.014(3) -0.024(3) -0.021(2)
C14 0.044(3) 0.039(3) 0.040(3) 0.006(2) -0.004(2) -0.003(2)
C15 0.055(3) 0.048(3) 0.038(3) 0.003(2) -0.006(2) -0.005(3)
C16 0.053(3) 0.043(3) 0.057(3) -0.009(3) 0.001(3) -0.002(3)
C17 0.043(3) 0.040(3) 0.061(3) -0.001(3) -0.004(3) 0.001(2)
C18 0.050(3) 0.057(4) 0.054(3) 0.012(3) -0.003(3) 0.001(3)
C19 0.049(3) 0.056(3) 0.044(3) 0.002(3) 0.006(3) 0.001(3)
N3 0.047(3) 0.046(3) 0.082(3) -0.006(3) 0.003(3) 0.004(2)
O5 0.066(2) 0.068(3) 0.114(3) -0.009(3) 0.021(2) 0.012(2)
O6 0.092(3) 0.074(3) 0.092(3) 0.008(2) -0.019(2) 0.031(2)
C20 0.039(3) 0.042(3) 0.051(3) 0.001(2) 0.003(2) 0.003(2)
C21 0.054(3) 0.048(3) 0.051(3) -0.004(3) 0.005(3) 0.006(3)
C22 0.065(3) 0.051(3) 0.047(3) -0.001(3) 0.005(3) 0.004(3)
C23 0.065(3) 0.046(3) 0.038(3) 0.000(2) 0.001(3) -0.006(3)
C24 0.059(3) 0.055(3) 0.049(3) 0.001(3) -0.009(3) -0.012(3)
C25 0.044(3) 0.068(4) 0.045(3) -0.008(3) 0.010(2) 0.002(3)
N4 0.088(3) 0.052(3) 0.046(3) -0.001(2) -0.003(2) -0.004(3)
O7 0.114(3) 0.066(3) 0.077(3) -0.018(2) 0.018(3) 0.026(2)
O8 0.127(4) 0.086(3) 0.057(2) -0.014(2) -0.006(3) -0.032(3)
C26 0.070(5) 0.127(5) 0.085(6) 0.000 0.036(5) 0.000
C27 0.080(4) 0.150(4) 0.062(4) 0.035(4) -0.002(3) -0.008(3)
C28 0.147(6) 0.158(4) 0.070(4) 0.008(5) 0.052(4) -0.036(4)
C29 0.235(10) 0.069(5) 0.092(8) 0.000 0.074(7) 0.000
Br1 0.152(6) 0.090(3) 0.187(7) 0.000 0.075(5) 0.000
Br1' 0.0569(19) 0.100(2) 0.104(3) -0.0208(18) -0.0050(18) -0.0058(15)
O9 0.569(17) 0.051(4) 0.216(9) 0.000 0.241(9) 0.000
Br1" 0.199(8) 0.117(6) 0.173(7) 0.000 -0.007(6) 0.000

loop_
_atom_type_symbol
_atom_type_description
_atom_type_scat_dispersion_real
_atom_type_scat_dispersion_imag
_atom_type_scat_source
C C 0.0033 0.0016 'International Tables Vol C Tables 4.2.6.8 and 6.1.1.4'
H H 0.0000 0.0000 'International Tables Vol C Tables 4.2.6.8 and 6.1.1.4'
N N 0.0061 0.0033 'International Tables Vol C Tables 4.2.6.8 and 6.1.1.4'
O O 0.0106 0.0060 'International Tables Vol C Tables 4.2.6.8 and 6.1.1.4'
Br Br -0.2901 2.4595 'International Tables Vol C Tables 4.2.6.8 and 6.1.1.4'

loop_
_geom_angle_atom_site_label_1
_geom_angle_atom_site_label_2
_geom_angle_atom_site_label_3
_geom_angle
_geom_angle_site_symmetry_1
_geom_angle_site_symmetry_3
C14 C1 C2 113.9(3) . .
C14 C1 C20 112.8(3) . .
C2 C1 C20 101.3(3) . .
C14 C1 C8 101.4(3) . .
C2 C1 C8 113.1(3) . .
C20 C1 C8 115.0(3) . .
C7 C2 C3 118.7(4) . .
C7 C2 C1 120.3(4) . .
C3 C2 C1 120.6(4) . .
C4 C3 C2 120.9(4) . .
C5 C4 C3 119.2(5) . .
C4 C5 C6 121.3(4) . .
C4 C5 N1 120.2(4) . .
C6 C5 N1 118.5(4) . .
C5 C6 C7 119.2(4) . .
C6 C7 C2 120.6(4) . .
O2 N1 O1 123.9(4) . .
O2 N1 C5 117.8(4) . .
O1 N1 C5 118.4(4) . .
C9 C8 C13 118.5(4) . .
C9 C8 C1 122.3(4) . .
C13 C8 C1 118.9(4) . .
C8 C9 C10 121.4(4) . .
C11 C10 C9 118.7(4) . .
C12 C11 C10 122.1(4) . .
C12 C11 N2 117.6(4) . .
C10 C11 N2 120.3(4) . .
C11 C12 C13 119.2(4) . .
C12 C13 C8 120.1(4) . .
O4 N2 O3 122.8(5) . .
O4 N2 C11 119.4(5) . .
O3 N2 C11 117.8(5) . .
C15 C14 C19 118.8(4) . .
C15 C14 C1 121.7(4) . .
C19 C14 C1 119.1(4) . .
C16 C15 C14 120.5(4) . .
C17 C16 C15 119.5(4) . .
C16 C17 C18 121.9(4) . .
C16 C17 N3 119.4(4) . .
C18 C17 N3 118.7(4) . .
C17 C18 C19 118.7(4) . .
C18 C19 C14 120.7(4) . .
O6 N3 O5 123.3(4) . .
O6 N3 C17 118.7(4) . .
O5 N3 C17 118.0(4) . .
C25 C20 C21 119.6(4) . .
C25 C20 C1 120.6(4) . .
C21 C20 C1 119.1(4) . .
C22 C21 C20 119.8(5) . .
C23 C22 C21 119.1(5) . .
C22 C23 C24 121.9(4) . .
C22 C23 N4 119.7(4) . .
C24 C23 N4 118.4(4) . .
C23 C24 C25 118.8(4) . .
C20 C25 C24 120.7(4) . .
O8 N4 O7 123.8(4) . .
O8 N4 C23 118.8(4) . .
O7 N4 C23 117.3(4) . .
C27 C26 C27 118.1(6) . 3_655
C27 C26 Br1 120.9(3) . .
C27 C26 Br1 120.9(3) 3_655 .
C27 C26 Br1' 137.7(4) . 3_655
C27 C26 Br1' 103.6(3) 3_655 3_655
C27 C26 Br1' 103.6(3) . .
C27 C26 Br1' 137.7(4) 3_655 .
C28 C27 C26 120.5(4) . .
C27 C28 C29 121.7(5) . .
C28 C29 C28 117.5(7) . 3_655
C28 C29 O9 121.3(3) . .
C28 C29 O9 121.3(3) 3_655 .
C28 C29 Br1" 121.3(3) . .
C28 C29 Br1" 121.3(3) 3_655 .

loop_
_geom_bond_atom_site_label_1
_geom_bond_atom_site_label_2
_geom_bond_distance
_geom_bond_site_symmetry_2
C1 C14 1.544(6) .
C1 C2 1.550(6) .
C1 C20 1.553(6) .
C1 C8 1.556(6) .
C2 C7 1.385(5) .
C2 C3 1.389(5) .
C3 C4 1.374(6) .
C4 C5 1.370(6) .
C5 C6 1.373(6) .
C5 N1 1.485(5) .
C6 C7 1.380(5) .
N1 O2 1.215(5) .
N1 O1 1.221(5) .
C8 C9 1.384(6) .
C8 C13 1.397(5) .
C9 C10 1.380(6) .
C10 C11 1.369(6) .
C11 C12 1.363(6) .
C11 N2 1.472(6) .
C12 C13 1.395(6) .
N2 O4 1.209(5) .
N2 O3 1.236(5) .
C14 C15 1.389(5) .
C14 C19 1.401(5) .
C15 C16 1.387(6) .
C16 C17 1.371(6) .
C17 C18 1.375(6) .
C17 N3 1.471(5) .
C18 C19 1.392(6) .
N3 O6 1.217(5) .
N3 O5 1.219(5) .
C20 C25 1.383(5) .
C20 C21 1.395(5) .
C21 C22 1.389(6) .
C22 C23 1.372(6) .
C23 C24 1.377(6) .
C23 N4 1.479(6) .
C24 C25 1.380(6) .
N4 O8 1.219(5) .
N4 O7 1.230(5) .
C26 C27 1.373(6) .
C26 C27 1.373(6) 3_655
C26 Br1 1.882(7) .
C26 Br1' 1.911(6) 3_655
C26 Br1' 1.911(6) .
C27 C28 1.323(9) .
C28 C29 1.366(6) .
C29 C28 1.366(6) 3_655
C29 O9 1.368(7) .
C29 Br1" 2.183(10) .
